data_2017699
loop_
_publ_author_name
'Thanigaimani, Kaliyaperumal'
'Devi, Periasamy'
'Muthiah, Packianathan Thomas'
'Lynch, Daniel E.'
'Butcher, Ray J.'

_publ_section_title
;
 Charge-assisted hydrogen-bonded supramolecular networks in
 acetoguanaminium hydrogen phthalate, acetoguanaminium hydrogen maleate
 and acetoguanaminium 3-hydroxypicolinate monohydrate
;
_journal_coeditor_code FA3215
_journal_issue 7
_journal_name_full 'Acta Crystallographica Section C'
_journal_page_first o324
_journal_page_last o328
_journal_paper_doi 10.1107/S0108270110014150
_journal_volume 66
_journal_year 2010
_chemical_formula_iupac 'C4 H8 N5 + , C4 H3 O4 -'
_chemical_formula_moiety 'C4 H8 N5 + , C4 H3 O4 -'
_chemical_formula_sum 'C8 H11 N5 O4'
_chemical_formula_weight 241.22
_chemical_name_common 'acetoguanaminium hydrogen maleate'
_chemical_name_systematic
;
2,4-diamino-6-methyl-1,3,5-triazin-1-ium hydrogen maleate
;
_space_group_IT_number 2
_symmetry_cell_setting triclinic
_symmetry_space_group_name_Hall '-P 1'
_symmetry_space_group_name_H-M 'P -1'
_atom_sites_solution_hydrogens geom
_atom_sites_solution_primary direct
_atom_sites_solution_secondary difmap
_cell_angle_alpha 98.287(2)
_cell_angle_beta 104.656(2)
_cell_angle_gamma 91.032(3)
_cell_formula_units_Z 2
_cell_length_a 7.1921(3)
_cell_length_b 8.2359(3)
_cell_length_c 9.4775(4)
_cell_measurement_reflns_used 3779
_cell_measurement_temperature 293
_cell_measurement_theta_max 32.4
_cell_measurement_theta_min 2.5
_cell_volume 536.58(4)
_computing_cell_refinement
;
APEX2 (Bruker, 2004) and SAINT (Bruker, 2004)
;
_computing_data_collection 'APEX2 (Bruker, 2004)'
_computing_data_reduction
;
SAINT (Bruker, 2004) and XPREP (Bruker, 2004)
;
_computing_molecular_graphics
;
ORTEPII (Johnson, 1976) and PLATON (Spek, 2009)
;
_computing_publication_material 'PLATON (Spek, 2009)'
_computing_structure_refinement 'SHELXL97 (Sheldrick, 2008)'
_computing_structure_solution 'SHELXS97 (Sheldrick, 2008)'
_diffrn_ambient_temperature 293
_diffrn_measured_fraction_theta_full 0.982
_diffrn_measured_fraction_theta_max 0.982
_diffrn_measurement_device_type 'Bruker Kappa APEXII CCD area-detector'
_diffrn_measurement_method '\w and \f scan'
_diffrn_radiation_monochromator graphite
_diffrn_radiation_source 'fine-focus sealed tube'
_diffrn_radiation_type MoK\a
_diffrn_radiation_wavelength 0.71073
_diffrn_reflns_av_R_equivalents 0.0319
_diffrn_reflns_av_sigmaI/netI 0.0279
_diffrn_reflns_limit_h_max 10
_diffrn_reflns_limit_h_min -10
_diffrn_reflns_limit_k_max 12
_diffrn_reflns_limit_k_min -12
_diffrn_reflns_limit_l_max 14
_diffrn_reflns_limit_l_min -13
_diffrn_reflns_number 13516
_diffrn_reflns_reduction_process
;
;
_diffrn_reflns_theta_full 32.37
_diffrn_reflns_theta_max 32.37
_diffrn_reflns_theta_min 2.50
_diffrn_standards_number 0
_exptl_absorpt_coefficient_mu 0.122
_exptl_absorpt_correction_T_max 0.981
_exptl_absorpt_correction_T_min 0.974
_exptl_absorpt_correction_type multi-scan
_exptl_absorpt_process_details '(Blessing, 1995)'
_exptl_crystal_colour colorless
_exptl_crystal_density_diffrn 1.493
_exptl_crystal_density_method 'not measured'
_exptl_crystal_description plate-like
_exptl_crystal_F_000 252
_exptl_crystal_size_max 0.220
_exptl_crystal_size_mid 0.180
_exptl_crystal_size_min 0.160
_refine_diff_density_max 0.365
_refine_diff_density_min -0.258
_refine_ls_extinction_method none
_refine_ls_goodness_of_fit_ref 1.037
_refine_ls_hydrogen_treatment constr
_refine_ls_matrix_type full
_refine_ls_number_parameters 156
_refine_ls_number_reflns 3779
_refine_ls_number_restraints 0
_refine_ls_restrained_S_all 1.037
_refine_ls_R_factor_all 0.0750
_refine_ls_R_factor_gt 0.0496
_refine_ls_shift/su_max 0.001
_refine_ls_shift/su_mean 0.000
_refine_ls_structure_factor_coef Fsqd
_refine_ls_weighting_details 'calc w = 1/[\s^2^(Fo^2^)+(0.0865P)^2^+0.1115P] where P=(Fo^2^+2Fc^2^)/3'
_refine_ls_weighting_scheme calc
_refine_ls_wR_factor_gt 0.1384
_refine_ls_wR_factor_ref 0.1682
_reflns_number_gt 2607
_reflns_number_total 3779
_reflns_threshold_expression I>2\s(I)
_cod_data_source_file fa3215.cif
_cod_data_source_block II
_cod_database_code 2017699
_cod_database_fobs_code 2017699

loop_
_symmetry_equiv_pos_site_id
_symmetry_equiv_pos_as_xyz
1 x,y,z
2 -x,-y,-z

loop_
_atom_site_aniso_label
_atom_site_aniso_U_11
_atom_site_aniso_U_22
_atom_site_aniso_U_33
_atom_site_aniso_U_12
_atom_site_aniso_U_13
_atom_site_aniso_U_23
N1 0.0449(6) 0.0267(5) 0.0335(5) 0.0108(4) 0.0049(4) 0.0052(4)
N2 0.0647(8) 0.0351(5) 0.0295(5) 0.0189(5) 0.0043(5) 0.0073(4)
N3 0.0455(6) 0.0304(5) 0.0317(5) 0.0143(4) 0.0054(4) 0.0069(4)
N4 0.0604(7) 0.0388(6) 0.0365(6) 0.0232(5) 0.0056(5) 0.0116(4)
N5 0.0497(6) 0.0356(5) 0.0315(5) 0.0139(5) 0.0041(4) 0.0055(4)
C2 0.0395(6) 0.0286(5) 0.0317(5) 0.0082(4) 0.0061(5) 0.0059(4)
C4 0.0406(6) 0.0317(5) 0.0333(6) 0.0115(5) 0.0063(5) 0.0083(4)
C6 0.0425(6) 0.0318(6) 0.0338(6) 0.0075(5) 0.0054(5) 0.0037(4)
C7 0.0673(10) 0.0378(7) 0.0401(7) 0.0135(7) 0.0076(7) -0.0031(5)
O1 0.0796(8) 0.0429(5) 0.0323(5) 0.0219(5) 0.0055(5) 0.0100(4)
O2 0.0847(8) 0.0349(5) 0.0366(5) 0.0279(5) 0.0055(5) 0.0051(4)
O3 0.1107(11) 0.0448(6) 0.0297(5) 0.0351(6) 0.0051(6) 0.0037(4)
O4 0.0817(8) 0.0488(6) 0.0367(5) 0.0225(6) 0.0006(5) 0.0136(4)
C8 0.0466(7) 0.0310(6) 0.0340(6) 0.0097(5) 0.0073(5) 0.0079(4)
C9 0.0613(8) 0.0281(5) 0.0315(6) 0.0110(5) 0.0090(6) 0.0046(4)
C10 0.0589(8) 0.0286(5) 0.0355(6) 0.0156(5) 0.0117(6) 0.0082(4)
C11 0.0572(8) 0.0354(6) 0.0318(6) 0.0126(6) 0.0087(5) 0.0098(5)

loop_
_atom_site_type_symbol
_atom_site_label
_atom_site_fract_x
_atom_site_fract_y
_atom_site_fract_z
_atom_site_U_iso_or_equiv
_atom_site_thermal_displace_type
_atom_site_calc_flag
_atom_site_refinement_flags
_atom_site_occupancy
N N1 0.29101(16) 0.47306(12) 0.57202(12) 0.0358(3) Uani . . 1.000
N N2 0.23873(19) 0.34969(14) 0.33003(12) 0.0441(4) Uani . . 1.000
N N3 0.38794(16) 0.20652(13) 0.51373(11) 0.0363(3) Uani . . 1.000
N N4 0.53588(19) 0.07940(15) 0.70623(14) 0.0457(4) Uani . . 1.000
N N5 0.43865(18) 0.33738(14) 0.76624(12) 0.0399(3) Uani . . 1.000
C C2 0.30591(18) 0.34067(15) 0.47085(13) 0.0336(3) Uani . . 1.000
C C4 0.45226(19) 0.21006(15) 0.65985(14) 0.0353(3) Uani . . 1.000
C C6 0.35816(19) 0.46583(16) 0.71766(14) 0.0369(3) Uani . . 1.000
C C7 0.3359(3) 0.61225(19) 0.82164(17) 0.0503(5) Uani . . 1.000
O O1 0.12718(18) 0.75173(13) 0.48301(11) 0.0526(4) Uani . . 1.000
O O2 0.07583(19) 0.63810(13) 0.25017(12) 0.0537(4) Uani . . 1.000
O O3 -0.0875(2) 0.69956(14) 0.00684(11) 0.0639(4) Uani . . 1.000
O O4 -0.2559(2) 0.89879(14) -0.07827(12) 0.0575(4) Uani . . 1.000
C C8 0.0698(2) 0.75762(15) 0.34939(14) 0.0374(4) Uani . . 1.000
C C9 -0.0111(2) 0.91341(15) 0.30547(14) 0.0407(4) Uani . . 1.000
C C10 -0.1043(2) 0.94639(15) 0.17320(14) 0.0406(4) Uani . . 1.000
C C11 -0.1544(2) 0.84338(17) 0.02636(14) 0.0414(4) Uani . . 1.000
H H1 0.23940 0.56000 0.54320 0.0430 Uiso calc R 1.000
H H2A 0.24760 0.26830 0.26460 0.0530 Uiso calc R 1.000
H H2B 0.18580 0.43700 0.30320 0.0530 Uiso calc R 1.000
H H4A 0.54740 -0.00380 0.64350 0.0550 Uiso calc R 1.000
H H4B 0.57890 0.07740 0.79920 0.0550 Uiso calc R 1.000
H H7A 0.39300 0.59500 0.92110 0.0760 Uiso calc R 1.000
H H7B 0.20160 0.62980 0.80970 0.0760 Uiso calc R 1.000
H H7C 0.39880 0.70690 0.80150 0.0760 Uiso calc R 1.000
H H3 -0.02850 0.67630 0.08680 0.0960 Uiso calc R 1.000
H H9 0.00600 1.00110 0.38210 0.0490 Uiso calc R 1.000
H H10 -0.14500 1.05290 0.17330 0.0490 Uiso calc R 1.000

loop_
_atom_type_symbol
_atom_type_description
_atom_type_scat_dispersion_real
_atom_type_scat_dispersion_imag
_atom_type_scat_source
O O 0.0106 0.0060 'International Tables Vol C Tables 4.2.6.8 and 6.1.1.4'
N N 0.0061 0.0033 'International Tables Vol C Tables 4.2.6.8 and 6.1.1.4'
H H 0.0000 0.0000 'International Tables Vol C Tables 4.2.6.8 and 6.1.1.4'
C C 0.0033 0.0016 'International Tables Vol C Tables 4.2.6.8 and 6.1.1.4'

loop_
_geom_angle_atom_site_label_1
_geom_angle_atom_site_label_2
_geom_angle_atom_site_label_3
_geom_angle_site_symmetry_1
_geom_angle_site_symmetry_2
_geom_angle_site_symmetry_3
_geom_angle
_geom_angle_publ_flag
C11 O3 H3 . . . 109.00 no
C2 N1 C6 . . . 119.39(11) no
C2 N3 C4 . . . 115.87(11) no
C4 N5 C6 . . . 115.48(11) no
C2 N1 H1 . . . 120.00 no
C6 N1 H1 . . . 120.00 no
C2 N2 H2A . . . 120.00 no
C2 N2 H2B . . . 120.00 no
H2A N2 H2B . . . 120.00 no
H4A N4 H4B . . . 120.00 no
C4 N4 H4A . . . 120.00 no
C4 N4 H4B . . . 120.00 no
N2 C2 N3 . . . 120.60(11) no
N1 C2 N2 . . . 118.47(11) no
N1 C2 N3 . . . 120.94(11) no
N3 C4 N5 . . . 125.89(12) no
N4 C4 N5 . . . 116.65(12) no
N3 C4 N4 . . . 117.46(12) no
N5 C6 C7 . . . 120.74(12) no
N1 C6 N5 . . . 122.43(12) no
N1 C6 C7 . . . 116.83(12) no
C6 C7 H7B . . . 109.00 no
C6 C7 H7C . . . 109.00 no
H7A C7 H7B . . . 109.00 no
H7A C7 H7C . . . 109.00 no
H7B C7 H7C . . . 109.00 no
C6 C7 H7A . . . 109.00 no
O1 C8 O2 . . . 123.24(13) no
O2 C8 C9 . . . 119.39(12) no
O1 C8 C9 . . . 117.37(12) no
C8 C9 C10 . . . 129.89(12) no
C9 C10 C11 . . . 131.29(12) no
O3 C11 C10 . . . 120.92(12) no
O4 C11 C10 . . . 118.76(13) no
O3 C11 O4 . . . 120.28(12) no
C8 C9 H9 . . . 115.00 no
C10 C9 H9 . . . 115.00 no
C9 C10 H10 . . . 114.00 no
C11 C10 H10 . . . 114.00 no

loop_
_geom_bond_atom_site_label_1
_geom_bond_atom_site_label_2
_geom_bond_site_symmetry_1
_geom_bond_site_symmetry_2
_geom_bond_distance
_geom_bond_publ_flag
O1 C8 . . 1.2371(16) no
O2 C8 . . 1.2690(17) no
O3 C11 . . 1.2927(19) no
O4 C11 . . 1.2250(18) no
O3 H3 . . 0.8200 no
N1 C6 . . 1.3526(17) no
N1 C2 . . 1.3691(16) no
N2 C2 . . 1.3129(16) no
N3 C2 . . 1.3287(17) no
N3 C4 . . 1.3403(16) no
N4 C4 . . 1.3186(18) no
N5 C6 . . 1.3015(18) no
N5 C4 . . 1.3692(17) no
N1 H1 . . 0.8600 no
N2 H2B . . 0.8600 no
N2 H2A . . 0.8600 no
N4 H4B . . 0.8600 no
N4 H4A . . 0.8600 no
C6 C7 . . 1.482(2) no
C7 H7C . . 0.9600 no
C7 H7A . . 0.9600 no
C7 H7B . . 0.9600 no
C8 C9 . . 1.4888(18) no
C9 C10 . . 1.3319(18) no
C10 C11 . . 1.4769(18) no
C9 H9 . . 0.9300 no
C10 H10 . . 0.9300 no

loop_
_geom_contact_atom_site_label_1
_geom_contact_atom_site_label_2
_geom_contact_distance
_geom_contact_site_symmetry_1
_geom_contact_site_symmetry_2
_geom_contact_publ_flag
O1 C2 3.3425(19) . 2_566 no
O1 C9 3.4143(17) . 2_576 no
O1 N1 2.7423(15) . . no
O2 C6 3.321(2) . 2_566 no
O2 N2 2.7852(16) . . no
O2 C11 3.0752(18) . . no
O2 O3 2.4375(15) . . no
O3 N2 3.0650(15) . 2_565 no
O3 O2 2.4375(15) . . no
O3 C8 3.1182(16) . . no
O4 C10 3.246(2) . 2_575 no
O4 N4 2.8346(17) . 1_464 no
O4 N2 2.9406(16) . 2_565 no
O1 H1 1.8800 . . no
O1 H9 2.5800 . 2_576 no
O2 H7B 2.8400 . 2_566 no
O2 H1 2.9000 . . no
O2 H3 1.6200 . . no
O2 H2B 1.9300 . . no
O3 H2B 2.8900 . 2_565 no
O3 H2A 2.5900 . 2_565 no
O4 H7C 2.8100 . 1_454 no
O4 H2A 2.0900 . 2_565 no
O4 H4B 2.1900 . 1_464 no
O4 H4A 2.8900 . 1_464 no
N1 O1 2.7423(15) . . no
N1 C2 3.3968(17) . 2_666 no
N2 O2 2.7852(16) . . no
N2 C11 3.4184(17) . 2_565 no
N2 C6 3.4089(19) . 2_666 no
N2 O4 2.9406(16) . 2_565 no
N2 O3 3.0650(15) . 2_565 no
N3 N4 3.0660(17) . 2_656 no
N4 O4 2.8346(17) . 1_646 no
N4 C9 3.447(2) . 2_666 no
N4 N3 3.0660(17) . 2_656 no
N4 C8 3.308(2) . 2_666 no
N3 H4A 2.2100 . 2_656 no
N5 H7A 2.8700 . 2_667 no
C2 N1 3.3968(17) . 2_666 no
C2 O1 3.3425(19) . 2_566 no
C4 C8 3.467(2) . 2_666 no
C4 C10 3.592(2) . 2_566 no
C4 C9 3.423(2) . 2_566 no
C6 O2 3.321(2) . 2_566 no
C6 C8 3.425(2) . 2_566 no
C6 N2 3.4089(19) . 2_666 no
C8 C6 3.425(2) . 2_566 no
C8 C4 3.467(2) . 2_666 no
C8 N4 3.308(2) . 2_666 no
C8 O3 3.1182(16) . . no
C9 N4 3.447(2) . 2_666 no
C9 O1 3.4143(17) . 2_576 no
C9 C4 3.423(2) . 2_566 no
C10 C11 3.556(2) . 2_575 no
C10 O4 3.246(2) . 2_575 no
C10 C4 3.592(2) . 2_566 no
C11 N2 3.4184(17) . 2_565 no
C11 C10 3.556(2) . 2_575 no
C11 C11 3.545(2) . 2_575 no
C11 O2 3.0752(18) . . no
C8 H3 2.4000 . . no
C8 H2B 2.7900 . . no
C8 H1 2.7000 . . no
C9 H9 2.9300 . 2_576 no
C9 H3 2.6100 . . no
C11 H2A 2.6900 . 2_565 no
H1 H7B 2.5900 . . no
H1 H7C 2.5400 . . no
H1 H2B 2.2900 . . no
H1 O1 1.8800 . . no
H1 O2 2.9000 . . no
H1 C8 2.7000 . . no
H2A O3 2.5900 . 2_565 no
H2A O4 2.0900 . 2_565 no
H2A C11 2.6900 . 2_565 no
H2B O2 1.9300 . . no
H2B O3 2.8900 . 2_565 no
H2B C8 2.7900 . . no
H2B H1 2.2900 . . no
H3 O2 1.6200 . . no
H3 C9 2.6100 . . no
H3 C8 2.4000 . . no
H4A N3 2.2100 . 2_656 no
H4A O4 2.8900 . 1_646 no
H4B O4 2.1900 . 1_646 no
H7A H7A 2.5800 . 2_667 no
H7A N5 2.8700 . 2_667 no
H7B H1 2.5900 . . no
H7B O2 2.8400 . 2_566 no
H7C H1 2.5400 . . no
H7C O4 2.8100 . 1_656 no
H9 O1 2.5800 . 2_576 no
H9 C9 2.9300 . 2_576 no
H9 H9 2.2600 . 2_576 no

loop_
_geom_hbond_atom_site_label_D
_geom_hbond_atom_site_label_H
_geom_hbond_atom_site_label_A
_geom_hbond_site_symmetry_A
_geom_hbond_distance_DH
_geom_hbond_distance_HA
_geom_hbond_distance_DA
_geom_hbond_angle_DHA
_geom_hbond_publ_flag
N1 H1 O1 . 0.8600 1.8800 2.7423(15) 179.00 yes
N2 H2A O3 2_565 0.8600 2.5900 3.0650(15) 116.00 yes
N2 H2A O4 2_565 0.8600 2.0900 2.9406(16) 169.00 yes
N2 H2B O2 . 0.8600 1.9300 2.7852(16) 177.00 yes
O3 H3 O2 . 0.8200 1.6200 2.4375(15) 176.00 yes
N4 H4A N3 2_656 0.8600 2.2100 3.0660(17) 173.00 yes
N4 H4B O4 1_646 0.8600 2.1900 2.8346(17) 132.00 yes
C9 H9 O1 2_576 0.9300 2.5800 3.4143(17) 150.00 yes

loop_
_geom_torsion_atom_site_label_1
_geom_torsion_atom_site_label_2
_geom_torsion_atom_site_label_3
_geom_torsion_atom_site_label_4
_geom_torsion_site_symmetry_1
_geom_torsion_site_symmetry_2
_geom_torsion_site_symmetry_3
_geom_torsion_site_symmetry_4
_geom_torsion
_geom_torsion_publ_flag
C6 N1 C2 N2 . . . . 179.56(13) no
C6 N1 C2 N3 . . . . -1.05(19) no
C2 N1 C6 C7 . . . . -179.33(14) no
C2 N1 C6 N5 . . . . 0.6(2) no
C4 N3 C2 N2 . . . . 179.79(13) no
C2 N3 C4 N4 . . . . -179.47(13) no
C4 N3 C2 N1 . . . . 0.41(19) no
C2 N3 C4 N5 . . . . 0.7(2) no
C6 N5 C4 N4 . . . . 179.02(13) no
C6 N5 C4 N3 . . . . -1.2(2) no
C4 N5 C6 N1 . . . . 0.5(2) no
C4 N5 C6 C7 . . . . -179.63(14) no
O1 C8 C9 C10 . . . . -170.33(16) no
O2 C8 C9 C10 . . . . 9.2(2) no
C8 C9 C10 C11 . . . . -1.8(3) no
C9 C10 C11 O3 . . . . -8.3(3) no
C9 C10 C11 O4 . . . . 174.06(16) no

loop_
_cod_related_entry_id
_cod_related_entry_database
_cod_related_entry_code
1 ChemSpider 30654246
